data_7027356
loop_
_publ_author_name
'Chew, Kong Chin'
'Clegg, William'
'Coles, Martyn P.'
'Elsegood, Mark R. J.'
'Gibson, Vernon C.'
'White, Andrew J. P.'
'Williams, David J.'

_publ_section_title
;
 Synthesis and characterisation of 2,6-diisopropylphenylimido complexes of
 chromium in oxidation states IV--VI
;
_journal_issue 15
_journal_name_full 'Journal of the Chemical Society, Dalton Transactions'
_journal_page_first 2633
_journal_paper_doi 10.1039/a901790i
_journal_year 1999
_chemical_formula_sum 'C48 H68 Cl2 Cr2 N4'
_chemical_formula_weight 875.96
_chemical_name_systematic
; 
 ? 
;
_space_group_IT_number 14
_symmetry_cell_setting monoclinic
_symmetry_space_group_name_Hall '-P 2yn'
_symmetry_space_group_name_H-M 'P 1 21/n 1'
_atom_sites_solution_hydrogens geom
_atom_sites_solution_primary direct
_atom_sites_solution_secondary difmap
_audit_creation_method SHELXL
_cell_angle_alpha 90.00
_cell_angle_beta 92.598(10)
_cell_angle_gamma 90.00
_cell_formula_units_Z 8
_cell_length_a 12.483(2)
_cell_length_b 19.584(3)
_cell_length_c 40.908(5)
_cell_measurement_reflns_used 46
_cell_measurement_temperature 293(2)
_cell_measurement_theta_max 12.51
_cell_measurement_theta_min 3.29
_cell_volume 9990(3)
_computing_cell_refinement 'Siemens XSCANS'
_computing_data_collection 'Siemens XSCANS'
_computing_data_reduction 'Siemens SHELXTL'
_computing_molecular_graphics 'Siemens SHELXTL'
_computing_publication_material 'Siemens SHELXTL'
_computing_structure_refinement 'SHELXL-93 (Sheldrick, 1993)'
_computing_structure_solution 'SHELXS-86 (Sheldrick, 1990)'
_diffrn_ambient_temperature 293(2)
_diffrn_measurement_device 'Siemens P4'
_diffrn_measurement_method '\w scans'
_diffrn_radiation_monochromator graphite
_diffrn_radiation_source 'fine-focus sealed tube'
_diffrn_radiation_type MoK\a
_diffrn_radiation_wavelength 0.71073
_diffrn_reflns_av_R_equivalents 0.0843
_diffrn_reflns_av_sigmaI/netI 0.1541
_diffrn_reflns_limit_h_max 13
_diffrn_reflns_limit_h_min 0
_diffrn_reflns_limit_k_max 21
_diffrn_reflns_limit_k_min 0
_diffrn_reflns_limit_l_max 43
_diffrn_reflns_limit_l_min -44
_diffrn_reflns_number 13441
_diffrn_reflns_theta_max 22.51
_diffrn_reflns_theta_min 1.82
_diffrn_standards_interval_count 97
_diffrn_standards_number 3
_exptl_absorpt_coefficient_mu 0.576
_exptl_absorpt_correction_type none
_exptl_crystal_colour Black
_exptl_crystal_density_diffrn 1.165
_exptl_crystal_description prisms
_exptl_crystal_F_000 3728
_exptl_crystal_size_max 0.70
_exptl_crystal_size_mid 0.63
_exptl_crystal_size_min 0.60
_refine_diff_density_max 0.327
_refine_diff_density_min -0.346
_refine_diff_density_rms 0.071
_refine_ls_extinction_method none
_refine_ls_goodness_of_fit_all 0.995
_refine_ls_goodness_of_fit_obs 1.123
_refine_ls_matrix_type full
_refine_ls_number_parameters 1009
_refine_ls_number_reflns 10636
_refine_ls_number_restraints 0
_refine_ls_restrained_S_all 1.064
_refine_ls_restrained_S_obs 1.123
_refine_ls_R_factor_all 0.1758
_refine_ls_R_factor_obs 0.0697
_refine_ls_shift/esd_max 0.000
_refine_ls_shift/esd_mean 0.000
_refine_ls_structure_factor_coef Fsqd
_refine_ls_weighting_details 'w=1/[\s^2^(Fo^2^)+(0.0519P)^2^+0.0000P] where P=(Fo^2^+2Fc^2^)/3'
_refine_ls_weighting_scheme calc
_refine_ls_wR_factor_all 0.1792
_refine_ls_wR_factor_obs 0.1273
_reflns_number_observed 6288
_reflns_number_total 12850
_reflns_observed_criterion >2sigma(I)
_cod_data_source_file 901790isup1.cif
_cod_data_source_block VG9709
_cod_depositor_comments
;
The following automatic conversions were performed:

'_symmetry_cell_setting' value 'Monoclinic' changed to 'monoclinic'
according to /home/saulius/struct/CIF-dictionaries/cif_core.dic
dictionary named 'cif_core.dic' version 2.4.2 from 2011-04-26.

Automatic conversion script
Id: cif_fix_values 1891 2012-01-12 08:04:46Z andrius 

The following automatic conversions were performed:

'_refine_ls_weighting_scheme' value 'calc
w=1/[\s^2^(Fo^2^)+(0.0519P)^2^+0.0000P] where P=(Fo^2^+2Fc^2^)/3' was
changed to 'calc'. New tag '_refine_ls_weighting_details' was
created. The value of the new tag was set to
'w=1/[\s^2^(Fo^2^)+(0.0519P)^2^+0.0000P] where P=(Fo^2^+2Fc^2^)/3'.

Automatic conversion script
Id: cif_fix_values 3143 2015-03-26 13:38:13Z robertas 
;
_cod_original_cell_volume 9990.5(23)
_cod_original_sg_symbol_H-M P2(1)/n
_cod_original_formula_sum 'C48 H68 N4 Cl2 Cr2'
_cod_database_code 7027356

loop_
_symmetry_equiv_pos_as_xyz
'x, y, z'
'-x+1/2, y+1/2, -z+1/2'
'-x, -y, -z'
'x-1/2, -y-1/2, z-1/2'

loop_
_atom_site_aniso_label
_atom_site_aniso_U_11
_atom_site_aniso_U_22
_atom_site_aniso_U_33
_atom_site_aniso_U_23
_atom_site_aniso_U_13
_atom_site_aniso_U_12
Cr1 0.0478(10) 0.0426(6) 0.0446(6) 0.0032(6) -0.0016(7) -0.0081(7)
Cr2 0.0434(10) 0.0415(6) 0.0435(6) 0.0034(6) 0.0034(6) -0.0084(7)
Cl1 0.105(3) 0.0615(13) 0.0563(12) 0.0179(10) 0.0020(14) -0.0081(15)
Cl2 0.063(2) 0.0770(15) 0.0621(13) 0.0199(11) 0.0176(13) -0.0082(13)
N1 0.058(6) 0.062(4) 0.043(3) 0.000(3) -0.007(4) -0.004(4)
N2 0.065(6) 0.043(3) 0.039(3) 0.003(3) 0.003(4) -0.013(4)
N3 0.050(5) 0.040(3) 0.053(4) 0.000(3) -0.002(4) 0.000(4)
N4 0.045(5) 0.049(4) 0.051(4) 0.001(3) 0.001(4) -0.015(4)
C5 0.069(8) 0.055(5) 0.058(5) -0.011(4) 0.000(5) -0.011(5)
C6 0.059(8) 0.096(8) 0.065(6) -0.011(5) -0.011(6) -0.016(6)
C7 0.107(12) 0.121(10) 0.075(7) -0.021(7) -0.033(8) -0.032(9)
C8 0.103(13) 0.085(9) 0.139(12) -0.026(8) -0.019(10) -0.050(9)
C9 0.118(13) 0.070(7) 0.121(10) 0.000(7) 0.011(9) -0.051(8)
C10 0.065(8) 0.052(5) 0.099(7) -0.001(5) 0.011(7) -0.010(6)
C11 0.141(16) 0.118(10) 0.113(10) 0.034(9) -0.069(11) -0.043(11)
C12 0.188(23) 0.171(17) 0.161(17) 0.065(13) 0.002(16) -0.022(16)
C13 0.182(23) 0.180(18) 0.221(21) 0.038(16) -0.086(19) 0.042(17)
C14 0.074(9) 0.054(6) 0.116(9) 0.025(6) -0.006(8) -0.023(6)
C15 0.138(17) 0.163(15) 0.188(17) 0.040(13) 0.032(14) 0.057(14)
C16 0.122(14) 0.114(10) 0.123(10) 0.039(8) 0.011(10) 0.000(10)
C17 0.049(6) 0.032(4) 0.054(5) 0.004(3) 0.014(4) -0.004(4)
C18 0.067(8) 0.041(4) 0.056(5) 0.003(4) 0.015(5) -0.003(5)
C19 0.074(9) 0.059(5) 0.075(6) -0.010(5) 0.018(6) 0.000(6)
C20 0.059(8) 0.064(6) 0.095(8) -0.011(5) 0.012(7) 0.017(6)
C21 0.078(9) 0.056(5) 0.079(7) 0.003(5) -0.013(6) 0.004(6)
C22 0.058(7) 0.042(4) 0.060(5) 0.005(4) 0.000(5) 0.005(5)
C23 0.092(10) 0.090(7) 0.055(5) -0.005(5) 0.009(6) 0.026(7)
C24 0.157(17) 0.161(13) 0.092(9) 0.052(9) 0.041(10) 0.035(12)
C25 0.189(19) 0.123(11) 0.091(8) -0.045(8) -0.036(10) 0.012(11)
C26 0.060(8) 0.071(6) 0.054(5) 0.010(4) -0.001(5) 0.001(5)
C27 0.109(12) 0.158(12) 0.084(7) -0.019(8) -0.037(8) -0.004(11)
C28 0.135(15) 0.115(10) 0.109(9) 0.049(8) 0.042(10) 0.026(10)
C29 0.052(7) 0.040(4) 0.056(5) 0.005(4) -0.012(5) -0.001(4)
C30 0.054(7) 0.053(5) 0.073(6) 0.018(4) -0.009(5) -0.013(5)
C31 0.094(10) 0.064(6) 0.089(7) 0.000(5) -0.011(7) -0.045(7)
C32 0.088(10) 0.069(6) 0.120(10) 0.002(7) -0.027(8) -0.041(7)
C33 0.112(12) 0.068(6) 0.082(7) -0.002(5) -0.022(8) -0.018(7)
C34 0.044(6) 0.053(5) 0.070(5) -0.005(4) -0.014(5) 0.005(5)
C35 0.045(7) 0.065(5) 0.072(6) 0.015(4) 0.014(5) -0.018(5)
C36 0.076(10) 0.086(8) 0.115(9) 0.009(7) 0.002(8) -0.009(7)
C37 0.095(10) 0.091(8) 0.080(7) 0.035(6) -0.005(7) -0.016(7)
C38 0.081(9) 0.079(7) 0.070(6) -0.006(5) -0.002(6) -0.007(6)
C39 0.131(14) 0.139(11) 0.095(8) 0.039(8) 0.003(9) 0.030(11)
C40 0.127(14) 0.142(11) 0.108(9) -0.068(9) 0.029(9) -0.016(11)
C41 0.051(7) 0.060(5) 0.052(5) -0.003(4) 0.007(5) 0.003(5)
C42 0.055(7) 0.052(5) 0.064(5) -0.005(4) -0.005(5) 0.007(5)
C43 0.054(8) 0.064(6) 0.106(8) -0.016(5) -0.002(7) 0.016(6)
C44 0.058(9) 0.088(8) 0.131(10) -0.021(7) 0.020(8) 0.024(7)
C45 0.064(9) 0.098(9) 0.113(9) -0.015(7) 0.027(7) 0.003(7)
C46 0.050(7) 0.079(6) 0.056(5) -0.007(5) 0.007(5) -0.011(6)
C47 0.071(8) 0.047(5) 0.085(6) -0.001(4) 0.004(6) -0.009(5)
C48 0.079(10) 0.061(6) 0.146(10) 0.038(6) 0.026(8) 0.008(6)
C49 0.087(11) 0.072(7) 0.132(10) -0.015(7) -0.023(8) 0.002(7)
C50 0.055(7) 0.072(6) 0.073(6) -0.002(5) 0.028(6) -0.013(5)
C51 0.055(8) 0.104(8) 0.110(9) -0.034(7) 0.013(7) -0.003(7)
C52 0.082(10) 0.119(9) 0.093(8) 0.007(7) 0.028(7) -0.028(8)
Cr1' 0.0424(9) 0.0367(6) 0.0390(6) -0.0047(5) 0.0090(6) -0.0059(6)
Cr2' 0.0459(10) 0.0357(6) 0.0355(6) -0.0013(5) 0.0094(6) -0.0065(6)
Cl1' 0.062(2) 0.0478(11) 0.091(2) 0.0060(11) 0.0252(14) -0.0126(12)
Cl2' 0.101(2) 0.0586(13) 0.0613(12) 0.0157(10) 0.0081(15) -0.0290(14)
N1' 0.046(5) 0.042(3) 0.052(4) -0.011(3) 0.003(4) -0.003(3)
N2' 0.048(5) 0.041(3) 0.041(3) -0.002(3) 0.008(3) -0.010(4)
N3' 0.053(5) 0.038(3) 0.047(4) -0.002(3) -0.002(4) -0.012(3)
N4' 0.046(5) 0.039(3) 0.035(3) -0.004(2) 0.006(3) -0.010(3)
C5' 0.041(6) 0.056(5) 0.042(4) -0.013(4) -0.001(4) 0.010(4)
C6' 0.069(8) 0.064(5) 0.047(5) -0.017(4) -0.008(5) 0.020(6)
C7' 0.089(10) 0.093(7) 0.064(6) -0.036(6) -0.011(6) 0.017(7)
C8' 0.083(10) 0.132(10) 0.059(6) -0.036(6) 0.019(6) 0.001(8)
C9' 0.071(9) 0.114(9) 0.062(6) -0.006(6) 0.024(6) 0.000(7)
C10' 0.044(6) 0.079(6) 0.055(5) -0.007(5) 0.009(5) 0.015(6)
C11' 0.071(8) 0.062(5) 0.070(6) -0.022(5) 0.002(6) -0.002(6)
C12' 0.098(13) 0.094(9) 0.221(17) 0.043(10) -0.004(12) -0.005(9)
C13' 0.135(15) 0.153(13) 0.102(9) -0.013(9) -0.039(10) -0.041(12)
C14' 0.058(8) 0.094(7) 0.057(5) -0.010(5) 0.019(6) -0.010(6)
C15' 0.105(12) 0.132(11) 0.103(9) -0.028(8) 0.008(9) -0.030(10)
C16' 0.161(16) 0.089(8) 0.126(10) -0.009(8) 0.060(11) -0.032(10)
C17' 0.043(6) 0.059(5) 0.039(4) -0.007(4) 0.011(4) -0.006(5)
C18' 0.061(8) 0.058(5) 0.064(5) -0.004(4) 0.012(5) 0.007(5)
C19' 0.072(9) 0.076(7) 0.109(8) 0.000(6) -0.023(8) 0.021(7)
C20' 0.084(10) 0.104(9) 0.108(9) 0.005(8) -0.041(8) 0.008(9)
C21' 0.055(8) 0.083(7) 0.105(8) -0.014(6) -0.008(7) -0.020(6)
C22' 0.036(6) 0.070(6) 0.051(5) -0.010(4) 0.005(5) -0.007(5)
C23' 0.057(7) 0.053(5) 0.092(7) -0.011(5) 0.010(6) -0.004(5)
C24' 0.098(11) 0.080(7) 0.124(10) 0.012(7) 0.009(9) -0.016(8)
C25' 0.126(13) 0.085(8) 0.123(10) -0.038(7) 0.022(9) 0.007(9)
C26' 0.061(8) 0.056(5) 0.071(6) -0.021(4) 0.005(5) -0.025(5)
C27' 0.073(10) 0.120(10) 0.126(10) -0.067(8) -0.016(8) 0.022(8)
C28' 0.140(15) 0.057(6) 0.193(15) 0.009(8) 0.050(12) -0.019(8)
C29' 0.038(6) 0.057(5) 0.036(4) -0.012(3) 0.003(4) -0.009(4)
C30' 0.053(7) 0.061(5) 0.037(4) -0.006(4) 0.014(4) 0.001(5)
C31' 0.078(8) 0.073(6) 0.049(5) -0.004(4) 0.015(5) -0.003(6)
C32' 0.059(8) 0.096(7) 0.058(5) -0.019(5) 0.017(5) -0.005(6)
C33' 0.057(7) 0.072(6) 0.063(6) -0.021(5) 0.007(5) 0.008(5)
C34' 0.058(7) 0.058(5) 0.039(4) -0.009(4) 0.002(4) -0.006(5)
C35' 0.109(10) 0.056(5) 0.037(4) 0.002(4) 0.019(5) 0.005(6)
C36' 0.089(10) 0.082(7) 0.106(8) -0.002(6) 0.015(8) 0.020(7)
C37' 0.141(13) 0.061(6) 0.067(6) 0.008(5) -0.001(7) -0.025(7)
C38' 0.124(12) 0.048(5) 0.070(6) -0.015(4) 0.015(7) 0.018(6)
C39' 0.116(15) 0.109(11) 0.208(17) 0.061(11) 0.012(13) -0.020(11)
C40' 0.118(15) 0.103(10) 0.217(18) 0.050(11) 0.007(13) 0.025(10)
C41' 0.036(6) 0.046(4) 0.045(4) -0.008(3) -0.008(4) -0.001(4)
C42' 0.034(6) 0.049(5) 0.068(5) -0.023(4) -0.008(5) 0.007(4)
C43' 0.043(7) 0.087(7) 0.086(7) -0.028(6) 0.007(6) 0.000(6)
C44' 0.056(8) 0.098(8) 0.098(8) -0.035(7) -0.028(7) 0.029(7)
C45' 0.081(10) 0.079(7) 0.060(5) -0.008(5) -0.016(6) 0.026(7)
C46' 0.067(8) 0.041(4) 0.058(5) -0.002(4) -0.013(5) -0.002(5)
C47' 0.044(6) 0.071(6) 0.067(5) -0.014(4) 0.022(5) -0.001(5)
C48' 0.075(10) 0.104(8) 0.100(8) 0.003(7) 0.015(7) -0.023(8)
C49' 0.058(8) 0.124(9) 0.083(7) -0.046(7) 0.021(6) 0.006(7)
C50' 0.064(8) 0.087(6) 0.042(4) 0.013(4) 0.002(5) 0.003(6)
C51' 0.108(11) 0.098(8) 0.051(5) -0.014(5) -0.006(6) 0.019(7)
C52' 0.148(15) 0.115(10) 0.087(8) 0.048(7) -0.010(9) -0.015(10)

loop_
_atom_site_label
_atom_site_type_symbol
_atom_site_fract_x
_atom_site_fract_y
_atom_site_fract_z
_atom_site_U_iso_or_equiv
_atom_site_thermal_displace_type
_atom_site_occupancy
_atom_site_calc_flag
_atom_site_refinement_flags
Cr1 Cr 0.14742(12) 0.65776(6) 0.10772(3) 0.0451(4) Uani 1 d .
Cr2 Cr 0.21944(12) 0.66190(6) 0.16510(3) 0.0427(3) Uani 1 d .
Cl1 Cl 0.1590(3) 0.74247(12) 0.07248(5) 0.0743(8) Uani 1 d .
Cl2 Cl 0.1555(2) 0.60274(12) 0.20592(5) 0.0669(7) Uani 1 d .
N1 N 0.0621(7) 0.6000(3) 0.09362(15) 0.055(2) Uani 1 d .
N2 N 0.2691(6) 0.6188(3) 0.12824(14) 0.049(2) Uani 1 d .
N3 N 0.3044(6) 0.7215(3) 0.17853(15) 0.048(2) Uani 1 d .
N4 N 0.1014(6) 0.7001(3) 0.14421(15) 0.048(2) Uani 1 d .
C5 C -0.0077(9) 0.5487(4) 0.0834(2) 0.060(3) Uani 1 d .
C6 C -0.0819(9) 0.5623(6) 0.0578(2) 0.074(3) Uani 1 d .
C7 C -0.1525(11) 0.5097(7) 0.0478(3) 0.102(4) Uani 1 d .
H7A H -0.2044(11) 0.5173(7) 0.0311(3) 0.123 Uiso 1 calc R
C8 C -0.1443(12) 0.4477(7) 0.0624(4) 0.110(5) Uani 1 d .
H8A H -0.1914(12) 0.4132(7) 0.0555(4) 0.132 Uiso 1 calc R
C9 C -0.0704(12) 0.4339(6) 0.0867(3) 0.103(5) Uani 1 d .
H9A H -0.0675(12) 0.3903(6) 0.0957(3) 0.123 Uiso 1 calc R
C10 C 0.0017(10) 0.4834(5) 0.0987(3) 0.072(3) Uani 1 d .
C11 C -0.0895(15) 0.6318(7) 0.0415(4) 0.126(6) Uani 1 d .
H11A H -0.0562(15) 0.6651(7) 0.0567(4) 0.151 Uiso 1 calc R
C12 C -0.0303(16) 0.6339(9) 0.0114(4) 0.174(8) Uani 1 d .
H12A H -0.0368(16) 0.6785(9) 0.0017(4) 0.260 Uiso 1 calc R
H12B H -0.0592(16) 0.6005(9) -0.0037(4) 0.260 Uiso 1 calc R
H12C H 0.0440(16) 0.6241(9) 0.0164(4) 0.260 Uiso 1 calc R
C13 C -0.2084(16) 0.6548(10) 0.0343(5) 0.198(10) Uani 1 d .
H13A H -0.2466(16) 0.6533(10) 0.0541(5) 0.296 Uiso 1 calc R
H13B H -0.2421(16) 0.6246(10) 0.0184(5) 0.296 Uiso 1 calc R
H13C H -0.2094(16) 0.7005(10) 0.0258(5) 0.296 Uiso 1 calc R
C14 C 0.0800(10) 0.4672(5) 0.1265(3) 0.082(3) Uani 1 d .
H14A H 0.1211(10) 0.5088(5) 0.1314(3) 0.098 Uiso 1 calc R
C15 C 0.1579(14) 0.4134(9) 0.1177(4) 0.162(7) Uani 1 d .
H15A H 0.1921(14) 0.4265(9) 0.0982(4) 0.244 Uiso 1 calc R
H15B H 0.1207(14) 0.3710(9) 0.1141(4) 0.244 Uiso 1 calc R
H15C H 0.2110(14) 0.4081(9) 0.1353(4) 0.244 Uiso 1 calc R
C16 C 0.0266(12) 0.4476(7) 0.1567(3) 0.119(5) Uani 1 d .
H16A H -0.0235(12) 0.4824(7) 0.1622(3) 0.179 Uiso 1 calc R
H16B H 0.0795(12) 0.4423(7) 0.1743(3) 0.179 Uiso 1 calc R
H16C H -0.0108(12) 0.4052(7) 0.1532(3) 0.179 Uiso 1 calc R
C17 C 0.3629(7) 0.5841(4) 0.1195(2) 0.045(2) Uani 1 d .
C18 C 0.3849(9) 0.5742(4) 0.0865(2) 0.054(2) Uani 1 d .
C19 C 0.4850(10) 0.5473(5) 0.0795(3) 0.069(3) Uani 1 d .
H19A H 0.5016(10) 0.5418(5) 0.0577(3) 0.082 Uiso 1 calc R
C20 C 0.5589(10) 0.5290(5) 0.1032(3) 0.073(3) Uani 1 d .
H20A H 0.6258(10) 0.5130(5) 0.0977(3) 0.087 Uiso 1 calc R
C21 C 0.5337(10) 0.5346(5) 0.1357(2) 0.072(3) Uani 1 d .
H21A H 0.5827(10) 0.5196(5) 0.1520(2) 0.086 Uiso 1 calc R
C22 C 0.4368(9) 0.5619(4) 0.1445(2) 0.053(2) Uani 1 d .
C23 C 0.3069(10) 0.5894(5) 0.0580(2) 0.079(3) Uani 1 d .
H23A H 0.2460(10) 0.6140(5) 0.0666(2) 0.095 Uiso 1 calc R
C24 C 0.3551(13) 0.6349(8) 0.0322(3) 0.135(6) Uani 1 d .
H24A H 0.3027(13) 0.6429(8) 0.0147(3) 0.203 Uiso 1 calc R
H24B H 0.4165(13) 0.6127(8) 0.0237(3) 0.203 Uiso 1 calc R
H24C H 0.3765(13) 0.6776(8) 0.0420(3) 0.203 Uiso 1 calc R
C25 C 0.2635(14) 0.5236(7) 0.0423(3) 0.135(6) Uani 1 d .
H25A H 0.2144(14) 0.5346(7) 0.0243(3) 0.203 Uiso 1 calc R
H25B H 0.2270(14) 0.4975(7) 0.0583(3) 0.203 Uiso 1 calc R
H25C H 0.3219(14) 0.4972(7) 0.0345(3) 0.203 Uiso 1 calc R
C26 C 0.4152(9) 0.5607(5) 0.1803(2) 0.062(3) Uani 1 d .
H26A H 0.3535(9) 0.5907(5) 0.1831(2) 0.074 Uiso 1 calc R
C27 C 0.5074(11) 0.5902(7) 0.2018(3) 0.118(5) Uani 1 d .
H27A H 0.4894(11) 0.5881(7) 0.2244(3) 0.178 Uiso 1 calc R
H27B H 0.5194(11) 0.6368(7) 0.1958(3) 0.178 Uiso 1 calc R
H27C H 0.5713(11) 0.5641(7) 0.1988(3) 0.178 Uiso 1 calc R
C28 C 0.3822(12) 0.4905(6) 0.1920(3) 0.119(5) Uani 1 d .
H28A H 0.3693(12) 0.4923(6) 0.2149(3) 0.178 Uiso 1 calc R
H28B H 0.4385(12) 0.4584(6) 0.1883(3) 0.178 Uiso 1 calc R
H28C H 0.3179(12) 0.4764(6) 0.1800(3) 0.178 Uiso 1 calc R
C29 C 0.3754(8) 0.7745(4) 0.1847(2) 0.049(2) Uani 1 d .
C30 C 0.4437(8) 0.7971(4) 0.1595(2) 0.060(3) Uani 1 d .
C31 C 0.5101(10) 0.8502(5) 0.1674(3) 0.083(4) Uani 1 d .
H31A H 0.5548(10) 0.8667(5) 0.1516(3) 0.099 Uiso 1 calc R
C32 C 0.5140(11) 0.8808(5) 0.1978(3) 0.094(4) Uani 1 d .
H32A H 0.5605(11) 0.9171(5) 0.2022(3) 0.112 Uiso 1 calc R
C33 C 0.4485(11) 0.8572(5) 0.2219(3) 0.088(4) Uani 1 d .
H33A H 0.4523(11) 0.8779(5) 0.2424(3) 0.106 Uiso 1 calc R
C34 C 0.3775(8) 0.8037(4) 0.2162(2) 0.056(2) Uani 1 d .
C35 C 0.4437(8) 0.7650(5) 0.1263(2) 0.060(3) Uani 1 d .
H35A H 0.3861(8) 0.7310(5) 0.1248(2) 0.072 Uiso 1 calc R
C36 C 0.5488(10) 0.7290(6) 0.1211(3) 0.092(4) Uani 1 d .
H36A H 0.5468(10) 0.7089(6) 0.0996(3) 0.138 Uiso 1 calc R
H36B H 0.5597(10) 0.6939(6) 0.1373(3) 0.138 Uiso 1 calc R
H36C H 0.6065(10) 0.7614(6) 0.1230(3) 0.138 Uiso 1 calc R
C37 C 0.4229(10) 0.8180(5) 0.0989(2) 0.089(4) Uani 1 d .
H37A H 0.4234(10) 0.7956(5) 0.0780(2) 0.134 Uiso 1 calc R
H37B H 0.4779(10) 0.8522(5) 0.1002(2) 0.134 Uiso 1 calc R
H37C H 0.3543(10) 0.8390(5) 0.1014(2) 0.134 Uiso 1 calc R
C38 C 0.3102(10) 0.7761(5) 0.2433(2) 0.077(3) Uani 1 d .
H38A H 0.2441(10) 0.7581(5) 0.2327(2) 0.092 Uiso 1 calc R
C39 C 0.3661(12) 0.7162(7) 0.2606(3) 0.122(5) Uani 1 d .
H39A H 0.3223(12) 0.6996(7) 0.2775(3) 0.182 Uiso 1 calc R
H39B H 0.4341(12) 0.7309(7) 0.2700(3) 0.182 Uiso 1 calc R
H39C H 0.3772(12) 0.6804(7) 0.2451(3) 0.182 Uiso 1 calc R
C40 C 0.2766(12) 0.8313(7) 0.2673(3) 0.125(5) Uani 1 d .
H40A H 0.2344(12) 0.8109(7) 0.2838(3) 0.188 Uiso 1 calc R
H40B H 0.2348(12) 0.8655(7) 0.2557(3) 0.188 Uiso 1 calc R
H40C H 0.3393(12) 0.8519(7) 0.2775(3) 0.188 Uiso 1 calc R
C41 C 0.0137(8) 0.7423(4) 0.1519(2) 0.055(2) Uani 1 d .
C42 C 0.0264(8) 0.8136(4) 0.1510(2) 0.057(3) Uani 1 d .
C43 C -0.0624(9) 0.8528(5) 0.1577(3) 0.075(3) Uani 1 d .
H43A H -0.0560(9) 0.9001(5) 0.1576(3) 0.090 Uiso 1 calc R
C44 C -0.1586(10) 0.8247(6) 0.1645(3) 0.092(4) Uani 1 d .
H44A H -0.2170(10) 0.8527(6) 0.1683(3) 0.110 Uiso 1 calc R
C45 C -0.1691(10) 0.7558(6) 0.1658(3) 0.091(4) Uani 1 d .
H45A H -0.2345(10) 0.7372(6) 0.1713(3) 0.109 Uiso 1 calc R
C46 C -0.0839(9) 0.7118(5) 0.1591(2) 0.062(3) Uani 1 d .
C47 C 0.1316(9) 0.8491(4) 0.1445(2) 0.068(3) Uani 1 d .
H47A H 0.1845(9) 0.8141(4) 0.1395(2) 0.081 Uiso 1 calc R
C48 C 0.1244(10) 0.8993(5) 0.1163(3) 0.095(4) Uani 1 d .
H48A H 0.1934(10) 0.9197(5) 0.1136(3) 0.142 Uiso 1 calc R
H48B H 0.0732(10) 0.9342(5) 0.1207(3) 0.142 Uiso 1 calc R
H48C H 0.1020(10) 0.8756(5) 0.0966(3) 0.142 Uiso 1 calc R
C49 C 0.1715(10) 0.8864(5) 0.1759(3) 0.098(4) Uani 1 d .
H49A H 0.1761(10) 0.8546(5) 0.1938(3) 0.147 Uiso 1 calc R
H49B H 0.1223(10) 0.9222(5) 0.1808(3) 0.147 Uiso 1 calc R
H49C H 0.2411(10) 0.9056(5) 0.1728(3) 0.147 Uiso 1 calc R
C50 C -0.1013(9) 0.6367(5) 0.1611(2) 0.066(3) Uani 1 d .
H50A H -0.0335(9) 0.6141(5) 0.1566(2) 0.079 Uiso 1 calc R
C51 C -0.1865(9) 0.6125(6) 0.1350(3) 0.089(4) Uani 1 d .
H51A H -0.1963(9) 0.5641(6) 0.1369(3) 0.134 Uiso 1 calc R
H51B H -0.1629(9) 0.6233(6) 0.1136(3) 0.134 Uiso 1 calc R
H51C H -0.2533(9) 0.6353(6) 0.1384(3) 0.134 Uiso 1 calc R
C52 C -0.1348(10) 0.6126(6) 0.1952(3) 0.098(4) Uani 1 d .
H52A H -0.1448(10) 0.5640(6) 0.1949(3) 0.146 Uiso 1 calc R
H52B H -0.2006(10) 0.6345(6) 0.2004(3) 0.146 Uiso 1 calc R
H52C H -0.0797(10) 0.6243(6) 0.2113(3) 0.146 Uiso 1 calc R
Cr1' Cr 0.68974(12) 0.20299(6) 0.12753(3) 0.0392(3) Uani 1 d .
Cr2' Cr 0.67711(12) 0.08457(6) 0.10662(3) 0.0388(3) Uani 1 d .
Cl1' Cl 0.7947(2) 0.28387(10) 0.10952(6) 0.0663(7) Uani 1 d .
Cl2' Cl 0.6393(3) -0.00477(11) 0.13669(5) 0.0737(8) Uani 1 d .
N1' N 0.6416(6) 0.2267(3) 0.16256(15) 0.046(2) Uani 1 d .
N2' N 0.5880(6) 0.1588(3) 0.10151(14) 0.043(2) Uani 1 d .
N3' N 0.7263(6) 0.0606(3) 0.07172(14) 0.046(2) Uani 1 d .
N4' N 0.7783(6) 0.1295(3) 0.13224(13) 0.040(2) Uani 1 d .
C5' C 0.5977(7) 0.2407(4) 0.1924(2) 0.046(2) Uani 1 d .
C6' C 0.6455(9) 0.2948(5) 0.2110(2) 0.060(3) Uani 1 d .
C7' C 0.6003(11) 0.3083(6) 0.2406(2) 0.083(4) Uani 1 d .
H7'A H 0.6272(11) 0.3442(6) 0.2534(2) 0.099 Uiso 1 calc R
C8' C 0.5170(11) 0.2701(7) 0.2517(2) 0.091(4) Uani 1 d .
H8'A H 0.4894(11) 0.2807(7) 0.2719(2) 0.109 Uiso 1 calc R
C9' C 0.4741(9) 0.2173(6) 0.2339(2) 0.082(3) Uani 1 d .
H9'A H 0.4183(9) 0.1918(6) 0.2420(2) 0.098 Uiso 1 calc R
C10' C 0.5142(8) 0.2014(5) 0.2032(2) 0.059(2) Uani 1 d .
C11' C 0.7382(9) 0.3348(5) 0.1990(2) 0.068(3) Uani 1 d .
H11B H 0.7735(9) 0.3067(5) 0.1828(2) 0.081 Uiso 1 calc R
C12' C 0.7007(12) 0.3990(6) 0.1824(4) 0.138(6) Uani 1 d .
H12D H 0.7614(12) 0.4237(6) 0.1749(4) 0.207 Uiso 1 calc R
H12E H 0.6634(12) 0.4267(6) 0.1975(4) 0.207 Uiso 1 calc R
H12F H 0.6533(12) 0.3879(6) 0.1640(4) 0.207 Uiso 1 calc R
C13' C 0.8221(12) 0.3542(8) 0.2256(3) 0.131(6) Uani 1 d .
H13D H 0.8475(12) 0.3137(8) 0.2367(3) 0.197 Uiso 1 calc R
H13E H 0.7906(12) 0.3843(8) 0.2410(3) 0.197 Uiso 1 calc R
H13F H 0.8810(12) 0.3768(8) 0.2159(3) 0.197 Uiso 1 calc R
C14' C 0.4627(9) 0.1447(5) 0.1832(2) 0.069(3) Uani 1 d .
H14B H 0.5141(9) 0.1324(5) 0.1668(2) 0.083 Uiso 1 calc R
C15' C 0.3613(11) 0.1695(7) 0.1641(3) 0.113(5) Uani 1 d .
H15D H 0.3772(11) 0.2105(7) 0.1524(3) 0.170 Uiso 1 calc R
H15E H 0.3061(11) 0.1786(7) 0.1791(3) 0.170 Uiso 1 calc R
H15F H 0.3373(11) 0.1348(7) 0.1489(3) 0.170 Uiso 1 calc R
C16' C 0.4420(13) 0.0806(6) 0.2019(3) 0.124(6) Uani 1 d .
H16D H 0.4093(13) 0.0473(6) 0.1875(3) 0.186 Uiso 1 calc R
H16E H 0.3949(13) 0.0905(6) 0.2192(3) 0.186 Uiso 1 calc R
H16F H 0.5086(13) 0.0630(6) 0.2111(3) 0.186 Uiso 1 calc R
C17' C 0.4907(8) 0.1749(4) 0.0839(2) 0.046(2) Uani 1 d .
C18' C 0.4587(9) 0.2442(4) 0.0791(2) 0.061(3) Uani 1 d .
C19' C 0.3629(10) 0.2568(6) 0.0614(3) 0.086(4) Uani 1 d .
H19B H 0.3399(10) 0.3018(6) 0.0593(3) 0.104 Uiso 1 calc R
C20' C 0.3012(11) 0.2074(7) 0.0469(3) 0.100(4) Uani 1 d .
H20B H 0.2391(11) 0.2180(7) 0.0346(3) 0.120 Uiso 1 calc R
C21' C 0.3351(9) 0.1403(6) 0.0514(3) 0.081(3) Uani 1 d .
H21B H 0.2941(9) 0.1056(6) 0.0416(3) 0.098 Uiso 1 calc R
C22' C 0.4255(8) 0.1229(5) 0.0694(2) 0.052(2) Uani 1 d .
C23' C 0.5162(9) 0.3052(4) 0.0939(2) 0.067(3) Uani 1 d .
H23B H 0.5776(9) 0.2874(4) 0.1071(2) 0.081 Uiso 1 calc R
C24' C 0.5611(11) 0.3495(6) 0.0680(3) 0.100(4) Uani 1 d .
H24D H 0.5972(11) 0.3879(6) 0.0781(3) 0.151 Uiso 1 calc R
H24E H 0.5038(11) 0.3655(6) 0.0535(3) 0.151 Uiso 1 calc R
H24F H 0.6110(11) 0.3237(6) 0.0558(3) 0.151 Uiso 1 calc R
C25' C 0.4494(11) 0.3462(6) 0.1169(3) 0.111(5) Uani 1 d .
H25D H 0.4218(11) 0.3165(6) 0.1331(3) 0.166 Uiso 1 calc R
H25E H 0.3909(11) 0.3674(6) 0.1047(3) 0.166 Uiso 1 calc R
H25F H 0.4932(11) 0.3808(6) 0.1274(3) 0.166 Uiso 1 calc R
C26' C 0.4486(9) 0.0473(4) 0.0739(2) 0.063(3) Uani 1 d .
H26B H 0.5196(9) 0.0429(4) 0.0849(2) 0.075 Uiso 1 calc R
C27' C 0.4505(10) 0.0094(6) 0.0422(3) 0.107(5) Uani 1 d .
H27D H 0.5017(10) 0.0302(6) 0.0285(3) 0.160 Uiso 1 calc R
H27E H 0.3806(10) 0.0110(6) 0.0314(3) 0.160 Uiso 1 calc R
H27F H 0.4703(10) -0.0373(6) 0.0463(3) 0.160 Uiso 1 calc R
C28' C 0.3688(12) 0.0153(5) 0.0954(4) 0.128(6) Uani 1 d .
H28D H 0.3681(12) 0.0399(5) 0.1157(4) 0.193 Uiso 1 calc R
H28E H 0.3885(12) -0.0313(5) 0.0997(4) 0.193 Uiso 1 calc R
H28F H 0.2988(12) 0.0170(5) 0.0847(4) 0.193 Uiso 1 calc R
C29' C 0.7687(7) 0.0491(4) 0.0413(2) 0.044(2) Uani 1 d .
C30' C 0.7716(8) 0.1030(4) 0.0184(2) 0.050(2) Uani 1 d .
C31' C 0.8182(9) 0.0886(5) -0.0108(2) 0.066(3) Uani 1 d .
H31B H 0.8225(9) 0.1231(5) -0.0263(2) 0.080 Uiso 1 calc R
C32' C 0.8572(9) 0.0271(5) -0.0178(2) 0.070(3) Uani 1 d .
H32B H 0.8893(9) 0.0198(5) -0.0376(2) 0.084 Uiso 1 calc R
C33' C 0.8498(8) -0.0254(5) 0.0043(2) 0.064(3) Uani 1 d .
H33B H 0.8751(8) -0.0683(5) -0.0013(2) 0.077 Uiso 1 calc R
C34' C 0.8066(8) -0.0169(4) 0.0342(2) 0.052(2) Uani 1 d .
C35' C 0.7274(10) 0.1729(4) 0.0253(2) 0.067(3) Uani 1 d .
H35B H 0.7083(10) 0.1735(4) 0.0483(2) 0.080 Uiso 1 calc R
C36' C 0.6248(10) 0.1858(5) 0.0046(3) 0.092(4) Uani 1 d .
H36D H 0.5979(10) 0.2305(5) 0.0094(3) 0.138 Uiso 1 calc R
H36E H 0.5722(10) 0.1521(5) 0.0097(3) 0.138 Uiso 1 calc R
H36F H 0.6398(10) 0.1830(5) -0.0181(3) 0.138 Uiso 1 calc R
C37' C 0.8083(11) 0.2291(5) 0.0210(2) 0.090(4) Uani 1 d .
H37D H 0.7762(11) 0.2723(5) 0.0257(2) 0.135 Uiso 1 calc R
H37E H 0.8308(11) 0.2289(5) -0.0011(2) 0.135 Uiso 1 calc R
H37F H 0.8693(11) 0.2217(5) 0.0358(2) 0.135 Uiso 1 calc R
C38' C 0.7983(11) -0.0748(5) 0.0592(2) 0.080(4) Uani 1 d .
H38B H 0.8075(11) -0.0546(5) 0.0811(2) 0.096 Uiso 1 calc R
C39' C 0.6980(13) -0.1079(7) 0.0573(4) 0.144(7) Uani 1 d .
H39D H 0.6972(13) -0.1435(7) 0.0734(4) 0.216 Uiso 1 calc R
H39E H 0.6861(13) -0.1274(7) 0.0359(4) 0.216 Uiso 1 calc R
H39F H 0.6424(13) -0.0755(7) 0.0613(4) 0.216 Uiso 1 calc R
C40' C 0.8872(13) -0.1289(7) 0.0558(4) 0.146(7) Uani 1 d .
H40D H 0.9560(13) -0.1070(7) 0.0571(4) 0.219 Uiso 1 calc R
H40E H 0.8773(13) -0.1516(7) 0.0351(4) 0.219 Uiso 1 calc R
H40F H 0.8834(13) -0.1617(7) 0.0732(4) 0.219 Uiso 1 calc R
C41' C 0.8771(7) 0.1110(4) 0.1481(2) 0.043(2) Uani 1 d .
C42' C 0.9719(7) 0.1180(4) 0.1309(2) 0.050(2) Uani 1 d .
C43' C 1.0661(9) 0.0987(5) 0.1465(3) 0.072(3) Uani 1 d .
H43B H 1.1289(9) 0.1027(5) 0.1353(3) 0.086 Uiso 1 calc R
C44' C 1.0732(10) 0.0733(6) 0.1785(3) 0.085(4) Uani 1 d .
H44B H 1.1383(10) 0.0607(6) 0.1887(3) 0.102 Uiso 1 calc R
C45' C 0.9789(10) 0.0683(5) 0.1939(2) 0.074(3) Uani 1 d .
H45B H 0.9815(10) 0.0512(5) 0.2151(2) 0.089 Uiso 1 calc R
C46' C 0.8805(9) 0.0866(4) 0.1805(2) 0.056(2) Uani 1 d .
C47' C 0.9764(8) 0.1464(5) 0.0965(2) 0.060(3) Uani 1 d .
H47B H 0.9032(8) 0.1580(5) 0.0888(2) 0.072 Uiso 1 calc R
C48' C 1.0436(10) 0.2108(6) 0.0957(3) 0.093(4) Uani 1 d .
H48D H 1.0448(10) 0.2274(6) 0.0737(3) 0.139 Uiso 1 calc R
H48E H 1.1154(10) 0.2009(6) 0.1037(3) 0.139 Uiso 1 calc R
H48F H 1.0130(10) 0.2449(6) 0.1093(3) 0.139 Uiso 1 calc R
C49' C 1.0200(9) 0.0920(6) 0.0729(2) 0.088(4) Uani 1 d .
H49D H 0.9767(9) 0.0516(6) 0.0737(2) 0.131 Uiso 1 calc R
H49E H 1.0927(9) 0.0810(6) 0.0795(2) 0.131 Uiso 1 calc R
H49F H 1.0175(9) 0.1097(6) 0.0510(2) 0.131 Uiso 1 calc R
C50' C 0.7832(9) 0.0847(5) 0.2007(2) 0.064(3) Uani 1 d .
H50B H 0.7203(9) 0.0938(5) 0.1861(2) 0.077 Uiso 1 calc R
C51' C 0.7912(10) 0.1420(5) 0.2263(2) 0.086(4) Uani 1 d .
H51D H 0.7290(10) 0.1410(5) 0.2393(2) 0.129 Uiso 1 calc R
H51E H 0.7952(10) 0.1853(5) 0.2155(2) 0.129 Uiso 1 calc R
H51F H 0.8544(10) 0.1354(5) 0.2402(2) 0.129 Uiso 1 calc R
C52' C 0.7667(12) 0.0153(6) 0.2173(3) 0.117(5) Uani 1 d .
H52D H 0.7035(12) 0.0171(6) 0.2298(3) 0.176 Uiso 1 calc R
H52E H 0.8278(12) 0.0051(6) 0.2315(3) 0.176 Uiso 1 calc R
H52F H 0.7585(12) -0.0196(6) 0.2009(3) 0.176 Uiso 1 calc R

loop_
_atom_type_symbol
_atom_type_description
_atom_type_scat_dispersion_real
_atom_type_scat_dispersion_imag
_atom_type_scat_source
C C 0.0033 0.0016 'International Tables Vol C Tables 4.2.6.8 and 6.1.1.4'
H H 0.0000 0.0000 'International Tables Vol C Tables 4.2.6.8 and 6.1.1.4'
N N 0.0061 0.0033 'International Tables Vol C Tables 4.2.6.8 and 6.1.1.4'
Cl Cl 0.1484 0.1585 'International Tables Vol C Tables 4.2.6.8 and 6.1.1.4'
Cr Cr 0.3209 0.6236 'International Tables Vol C Tables 4.2.6.8 and 6.1.1.4'

loop_
_geom_angle_atom_site_label_1
_geom_angle_atom_site_label_2
_geom_angle_atom_site_label_3
_geom_angle
N1 Cr1 N4 112.2(3)
N1 Cr1 N2 112.3(3)
N4 Cr1 N2 95.6(3)
N1 Cr1 Cl1 110.4(2)
N4 Cr1 Cl1 103.0(2)
N2 Cr1 Cl1 121.7(2)
N1 Cr1 Cr2 123.9(2)
N4 Cr1 Cr2 47.4(2)
N2 Cr1 Cr2 48.2(2)
Cl1 Cr1 Cr2 124.25(9)
N3 Cr2 N4 110.9(3)
N3 Cr2 N2 111.0(3)
N4 Cr2 N2 95.6(3)
N3 Cr2 Cl2 111.5(2)
N4 Cr2 Cl2 104.9(2)
N2 Cr2 Cl2 121.3(2)
N3 Cr2 Cr1 122.5(2)
N4 Cr2 Cr1 47.2(2)
N2 Cr2 Cr1 48.4(2)
Cl2 Cr2 Cr1 124.80(10)
C5 N1 Cr1 176.3(6)
C17 N2 Cr2 137.2(6)
C17 N2 Cr1 138.5(5)
Cr2 N2 Cr1 83.4(3)
C29 N3 Cr2 171.0(6)
C41 N4 Cr1 136.2(6)
C41 N4 Cr2 138.4(5)
Cr1 N4 Cr2 85.4(3)
N1 C5 C6 118.5(8)
N1 C5 C10 118.8(9)
C6 C5 C10 122.6(9)
C5 C6 C7 117.9(10)
C5 C6 C11 121.9(10)
C7 C6 C11 120.2(11)
C8 C7 C6 119.5(12)
C9 C8 C7 122.6(11)
C8 C9 C10 121.8(11)
C9 C10 C5 115.5(11)
C9 C10 C14 120.4(10)
C5 C10 C14 124.1(9)
C12 C11 C6 111.8(15)
C12 C11 C13 110.0(13)
C6 C11 C13 112.4(14)
C16 C14 C15 109.9(10)
C16 C14 C10 112.7(11)
C15 C14 C10 112.2(11)
C18 C17 N2 120.7(8)
C18 C17 C22 120.3(9)
N2 C17 C22 119.0(7)
C19 C18 C17 117.7(9)
C19 C18 C23 117.8(8)
C17 C18 C23 124.6(9)
C20 C19 C18 122.6(9)
C19 C20 C21 119.3(11)
C22 C21 C20 121.2(10)
C21 C22 C17 118.7(8)
C21 C22 C26 116.4(9)
C17 C22 C26 124.7(9)
C18 C23 C24 112.8(11)
C18 C23 C25 111.1(9)
C24 C23 C25 110.3(10)
C22 C26 C28 112.7(8)
C22 C26 C27 113.0(9)
C28 C26 C27 111.6(10)
N3 C29 C34 117.1(8)
N3 C29 C30 120.0(7)
C34 C29 C30 122.9(8)
C31 C30 C29 116.2(9)
C31 C30 C35 120.8(9)
C29 C30 C35 123.1(8)
C30 C31 C32 122.9(11)
C31 C32 C33 119.8(10)
C34 C33 C32 121.7(10)
C33 C34 C29 116.5(9)
C33 C34 C38 121.1(9)
C29 C34 C38 122.3(8)
C30 C35 C36 111.1(9)
C30 C35 C37 111.8(8)
C36 C35 C37 109.2(8)
C34 C38 C39 110.8(10)
C34 C38 C40 113.2(9)
C39 C38 C40 112.2(10)
C46 C41 C42 122.0(9)
C46 C41 N4 119.1(8)
C42 C41 N4 118.9(9)
C43 C42 C41 116.9(10)
C43 C42 C47 119.1(8)
C41 C42 C47 124.0(9)
C44 C43 C42 122.6(10)
C45 C44 C43 119.8(11)
C44 C45 C46 121.8(12)
C41 C46 C45 116.9(10)
C41 C46 C50 124.3(10)
C45 C46 C50 118.7(10)
C48 C47 C42 114.0(9)
C48 C47 C49 109.6(8)
C42 C47 C49 108.7(9)
C46 C50 C52 113.5(8)
C46 C50 C51 111.1(9)
C52 C50 C51 108.9(9)
N1' Cr1' N4' 112.0(3)
N1' Cr1' N2' 111.5(3)
N4' Cr1' N2' 95.2(3)
N1' Cr1' Cl1' 109.6(2)
N4' Cr1' Cl1' 103.6(2)
N2' Cr1' Cl1' 123.4(2)
N1' Cr1' Cr2' 123.0(2)
N4' Cr1' Cr2' 47.5(2)
N2' Cr1' Cr2' 47.7(2)
Cl1' Cr1' Cr2' 126.00(9)
N3' Cr2' N4' 111.0(3)
N3' Cr2' N2' 112.0(3)
N4' Cr2' N2' 94.8(3)
N3' Cr2' Cl2' 110.8(2)
N4' Cr2' Cl2' 102.9(2)
N2' Cr2' Cl2' 123.3(2)
N3' Cr2' Cr1' 123.1(2)
N4' Cr2' Cr1' 47.1(2)
N2' Cr2' Cr1' 47.6(2)
Cl2' Cr2' Cr1' 124.30(8)
C5' N1' Cr1' 174.9(6)
C17' N2' Cr1' 138.0(5)
C17' N2' Cr2' 137.2(5)
Cr1' N2' Cr2' 84.7(3)
C29' N3' Cr2' 172.8(6)
C41' N4' Cr1' 139.9(5)
C41' N4' Cr2' 134.7(5)
Cr1' N4' Cr2' 85.4(3)
C10' C5' N1' 120.4(7)
C10' C5' C6' 123.1(8)
N1' C5' C6' 116.5(8)
C7' C6' C5' 115.7(10)
C7' C6' C11' 122.6(9)
C5' C6' C11' 121.8(7)
C8' C7' C6' 122.0(10)
C9' C8' C7' 121.4(10)
C8' C9' C10' 119.9(11)
C5' C10' C9' 117.8(9)
C5' C10' C14' 122.9(8)
C9' C10' C14' 119.2(10)
C12' C11' C6' 111.0(10)
C12' C11' C13' 107.8(10)
C6' C11' C13' 114.3(9)
C16' C14' C10' 114.7(9)
C16' C14' C15' 111.5(11)
C10' C14' C15' 111.5(9)
C22' C17' N2' 121.1(8)
C22' C17' C18' 118.2(9)
N2' C17' C18' 120.6(8)
C19' C18' C17' 118.0(9)
C19' C18' C23' 116.8(9)
C17' C18' C23' 125.0(9)
C20' C19' C18' 124.0(11)
C19' C20' C21' 117.0(11)
C22' C21' C20' 123.1(10)
C21' C22' C17' 119.6(9)
C21' C22' C26' 117.1(9)
C17' C22' C26' 123.2(9)
C24' C23' C18' 111.4(9)
C24' C23' C25' 111.4(9)
C18' C23' C25' 113.8(9)
C27' C26' C28' 109.9(9)
C27' C26' C22' 113.0(9)
C28' C26' C22' 110.5(9)
N3' C29' C34' 118.6(7)
N3' C29' C30' 119.6(7)
C34' C29' C30' 121.8(7)
C31' C30' C29' 116.4(8)
C31' C30' C35' 121.3(8)
C29' C30' C35' 122.2(7)
C32' C31' C30' 122.8(9)
C31' C32' C33' 119.9(9)
C34' C33' C32' 122.5(9)
C33' C34' C29' 116.5(8)
C33' C34' C38' 123.2(8)
C29' C34' C38' 120.3(7)
C30' C35' C37' 112.8(9)
C30' C35' C36' 110.6(8)
C37' C35' C36' 111.4(8)
C39' C38' C34' 112.9(11)
C39' C38' C40' 108.6(10)
C34' C38' C40' 112.1(10)
C46' C41' C42' 120.8(8)
C46' C41' N4' 120.5(8)
C42' C41' N4' 118.6(7)
C43' C42' C41' 117.6(9)
C43' C42' C47' 117.9(9)
C41' C42' C47' 124.5(8)
C42' C43' C44' 123.6(10)
C45' C44' C43' 115.9(10)
C44' C45' C46' 125.1(10)
C45' C46' C41' 116.9(10)
C45' C46' C50' 120.6(8)
C41' C46' C50' 122.4(9)
C48' C47' C42' 111.5(8)
C48' C47' C49' 110.5(8)
C42' C47' C49' 110.7(8)
C46' C50' C51' 109.2(9)
C46' C50' C52' 113.1(9)
C51' C50' C52' 110.5(8)

loop_
_geom_bond_atom_site_label_1
_geom_bond_atom_site_label_2
_geom_bond_distance
Cr1 N1 1.640(7)
Cr1 N4 1.823(7)
Cr1 N2 1.865(8)
Cr1 Cl1 2.207(2)
Cr1 Cr2 2.476(2)
Cr2 N3 1.654(7)
Cr2 N4 1.830(7)
Cr2 N2 1.859(7)
Cr2 Cl2 2.211(2)
N1 C5 1.382(11)
N2 C17 1.414(11)
N3 C29 1.380(10)
N4 C41 1.419(11)
C5 C6 1.392(13)
C5 C10 1.425(13)
C6 C7 1.405(15)
C6 C11 1.52(2)
C7 C8 1.36(2)
C8 C9 1.35(2)
C9 C10 1.396(15)
C10 C14 1.500(15)
C11 C12 1.47(2)
C11 C13 1.57(2)
C14 C16 1.48(2)
C14 C15 1.49(2)
C17 C18 1.404(11)
C17 C22 1.415(12)
C18 C19 1.398(14)
C18 C23 1.514(13)
C19 C20 1.356(14)
C20 C21 1.386(14)
C21 C22 1.385(14)
C22 C26 1.502(12)
C23 C24 1.524(15)
C23 C25 1.53(2)
C26 C28 1.517(14)
C26 C27 1.531(14)
C29 C34 1.412(11)
C29 C30 1.435(12)
C30 C31 1.360(12)
C30 C35 1.497(12)
C31 C32 1.379(15)
C32 C33 1.39(2)
C33 C34 1.386(13)
C34 C38 1.518(13)
C35 C36 1.513(14)
C35 C37 1.541(12)
C38 C39 1.523(14)
C38 C40 1.533(13)
C41 C46 1.399(13)
C41 C42 1.406(12)
C42 C43 1.386(13)
C42 C47 1.521(13)
C43 C44 1.36(2)
C44 C45 1.356(15)
C45 C46 1.406(14)
C46 C50 1.490(13)
C47 C48 1.516(12)
C47 C49 1.540(13)
C50 C52 1.545(13)
C50 C51 1.547(14)
Cr1' N1' 1.646(6)
Cr1' N4' 1.819(7)
Cr1' N2' 1.836(7)
Cr1' Cl1' 2.204(3)
Cr1' Cr2' 2.474(2)
Cr2' N3' 1.648(6)
Cr2' N4' 1.831(6)
Cr2' N2' 1.837(7)
Cr2' Cl2' 2.202(2)
N1' C5' 1.386(10)
N2' C17' 1.419(11)
N3' C29' 1.391(10)
N4' C41' 1.415(10)
C5' C10' 1.385(13)
C5' C6' 1.420(12)
C6' C7' 1.385(13)
C6' C11' 1.498(14)
C7' C8' 1.37(2)
C8' C9' 1.361(15)
C9' C10' 1.408(12)
C10' C14' 1.506(13)
C11' C12' 1.496(15)
C11' C13' 1.525(14)
C14' C16' 1.499(14)
C14' C15' 1.54(2)
C17' C22' 1.416(12)
C17' C18' 1.426(12)
C18' C19' 1.393(14)
C18' C23' 1.507(13)
C19' C20' 1.35(2)
C20' C21' 1.39(2)
C21' C22' 1.362(14)
C22' C26' 1.519(12)
C23' C24' 1.497(14)
C23' C25' 1.516(14)
C26' C27' 1.496(12)
C26' C28' 1.496(15)
C29' C34' 1.412(11)
C29' C30' 1.414(11)
C30' C31' 1.383(11)
C30' C35' 1.507(11)
C31' C32' 1.334(13)
C32' C33' 1.374(13)
C33' C34' 1.370(12)
C34' C38' 1.535(12)
C35' C37' 1.508(14)
C35' C36' 1.523(15)
C38' C39' 1.41(2)
C38' C40' 1.54(2)
C41' C46' 1.408(11)
C41' C42' 1.411(12)
C42' C43' 1.366(13)
C42' C47' 1.519(12)
C43' C44' 1.399(15)
C44' C45' 1.36(2)
C45' C46' 1.369(14)
C46' C50' 1.498(13)
C47' C48' 1.516(13)
C47' C49' 1.550(12)
C50' C51' 1.535(12)
C50' C52' 1.538(13)
